data_7030488
loop_
_publ_author_name
'Obuah, Collins'
'Munyaneza, Apollinaire'
'Guzei, Ilia A.'
'Darkwa, James'

_publ_section_title
;
 Ferrocenylpyrazolyl palladium complexes as catalysts for the
 polymerisation of 1-heptene and 1-octene to highly branched polyolefins.
;
_journal_issue 23
_journal_name_full 'Dalton transactions (Cambridge, England : 2003)'
_journal_page_first 8940
_journal_page_last 8950
_journal_paper_doi 10.1039/c4dt00931b
_journal_volume 43
_journal_year 2014
_chemical_formula_moiety 'C19 H17 Fe N3'
_chemical_formula_sum 'C19 H17 Fe N3'
_chemical_formula_weight 343.24
_chemical_name_systematic
;
 ?
;
_space_group_IT_number 14
_symmetry_cell_setting monoclinic
_symmetry_space_group_name_Hall '-P 2ybc'
_symmetry_space_group_name_H-M 'P 1 21/c 1'
_atom_sites_solution_hydrogens geom
_atom_sites_solution_primary direct
_atom_sites_solution_secondary difmap
_audit_creation_method SHELXL-97
_cell_angle_alpha 90.00
_cell_angle_beta 103.195(2)
_cell_angle_gamma 90.00
_cell_formula_units_Z 4
_cell_length_a 14.5633(12)
_cell_length_b 9.9132(8)
_cell_length_c 10.7526(8)
_cell_measurement_reflns_used 9910
_cell_measurement_temperature 100(2)
_cell_measurement_theta_max 28.40
_cell_measurement_theta_min 2.51
_cell_volume 1511.4(2)
_computing_cell_refinement 'Bruker SAINT'
_computing_data_collection 'Bruker APEX2'
_computing_data_reduction 'Bruker SAINT A'
_computing_molecular_graphics 'Bruker SHELXTL'
_computing_publication_material 'Bruker SHELXTL'
_computing_structure_refinement 'SHELXL-97 (Sheldrick, 2008)'
_computing_structure_solution 'SHELXS-97 (Sheldrick, 2008)'
_diffrn_ambient_temperature 100(2)
_diffrn_detector_area_resol_mean 0
_diffrn_measured_fraction_theta_full 0.990
_diffrn_measured_fraction_theta_max 0.990
_diffrn_measurement_device_type 'Bruker APEX-II CCD'
_diffrn_measurement_method '\f and \w scans'
_diffrn_radiation_monochromator graphite
_diffrn_radiation_source 'fine-focus sealed tube'
_diffrn_radiation_type MoK\a
_diffrn_radiation_wavelength 0.71073
_diffrn_reflns_av_R_equivalents 0.0317
_diffrn_reflns_av_sigmaI/netI 0.0190
_diffrn_reflns_limit_h_max 19
_diffrn_reflns_limit_h_min -19
_diffrn_reflns_limit_k_max 13
_diffrn_reflns_limit_k_min -13
_diffrn_reflns_limit_l_max 14
_diffrn_reflns_limit_l_min -14
_diffrn_reflns_number 31425
_diffrn_reflns_theta_full 28.53
_diffrn_reflns_theta_max 28.53
_diffrn_reflns_theta_min 2.51
_diffrn_standards_decay_% 0
_diffrn_standards_interval_count 0
_diffrn_standards_interval_time 0
_diffrn_standards_number 0
_exptl_absorpt_coefficient_mu 1.000
_exptl_absorpt_correction_T_max 0.9333
_exptl_absorpt_correction_T_min 0.7535
_exptl_absorpt_correction_type multi-scan
_exptl_absorpt_process_details
;
 SADABS (Bruker, 2008)
;
_exptl_crystal_colour orange
_exptl_crystal_density_diffrn 1.517
_exptl_crystal_density_method 'not measured'
_exptl_crystal_description block
_exptl_crystal_F_000 712
_exptl_crystal_size_max 0.30
_exptl_crystal_size_mid 0.12
_exptl_crystal_size_min 0.07
_refine_diff_density_max 0.379
_refine_diff_density_min -0.298
_refine_diff_density_rms 0.051
_refine_ls_extinction_method none
_refine_ls_goodness_of_fit_ref 1.038
_refine_ls_hydrogen_treatment constr
_refine_ls_matrix_type full
_refine_ls_number_parameters 208
_refine_ls_number_reflns 3815
_refine_ls_number_restraints 0
_refine_ls_restrained_S_all 1.038
_refine_ls_R_factor_all 0.0299
_refine_ls_R_factor_gt 0.0244
_refine_ls_shift/su_max 0.003
_refine_ls_shift/su_mean 0.000
_refine_ls_structure_factor_coef Fsqd
_refine_ls_weighting_details 'calc w=1/[\s^2^(Fo^2^)+(0.0298P)^2^+0.8299P] where P=(Fo^2^+2Fc^2^)/3'
_refine_ls_weighting_scheme calc
_refine_ls_wR_factor_gt 0.0608
_refine_ls_wR_factor_ref 0.0642
_reflns_number_gt 3381
_reflns_number_total 3815
_reflns_threshold_expression >2\s(I)
_cod_data_source_file c4dt00931b2.cif
_cod_data_source_block mo_12hp_co4_0ma
_cod_depositor_comments
;
The following automatic conversions were performed:

'_symmetry_cell_setting' value 'Monoclinic' changed to 'monoclinic'
according to
/usr/data/users/saulius/crontab/automatic-downloads/rss-feeds/RSC/lib/dictionaries/cif_core.dic
dictionary named 'cif_core.dic' version 2.4.2 from 2011-04-26.

Automatic conversion script
Id: cif_fix_values 2281 2013-09-26 08:29:07Z andrius 

 Adding full bibliography for 7030484--7030489.cif.
;
_cod_original_sg_symbol_H-M 'P2(1)/c  '
_cod_database_code 7030488

loop_
_symmetry_equiv_pos_as_xyz
'x, y, z'
'-x, y+1/2, -z+1/2'
'-x, -y, -z'
'x, -y-1/2, z-1/2'

loop_
_atom_site_label
_atom_site_type_symbol
_atom_site_fract_x
_atom_site_fract_y
_atom_site_fract_z
_atom_site_U_iso_or_equiv
_atom_site_adp_type
_atom_site_occupancy
_atom_site_symmetry_multiplicity
_atom_site_calc_flag
_atom_site_refinement_flags
C1 C 0.23241(9) 1.07607(14) 0.06971(15) 0.0224(3) Uani 1 1 d .
H1 H 0.1856 1.0077 0.0516 0.027 Uiso 1 1 calc R
C2 C 0.29334(10) 1.11519(14) -0.01051(14) 0.0220(3) Uani 1 1 d .
H2 H 0.2942 1.0776 -0.0915 0.026 Uiso 1 1 calc R
C3 C 0.35243(9) 1.22021(14) 0.05218(14) 0.0207(3) Uani 1 1 d .
H3 H 0.4000 1.2653 0.0205 0.025 Uiso 1 1 calc R
C4 C 0.32802(9) 1.24610(13) 0.17048(14) 0.0202(3) Uani 1 1 d .
H4 H 0.3564 1.3116 0.2318 0.024 Uiso 1 1 calc R
C5 C 0.25393(9) 1.15711(15) 0.18117(14) 0.0209(3) Uani 1 1 d .
H5 H 0.2240 1.1526 0.2508 0.025 Uiso 1 1 calc R
C6 C 0.38659(8) 0.84940(13) 0.21389(13) 0.0139(2) Uani 1 1 d .
C7 C 0.44504(9) 0.88571(13) 0.12882(14) 0.0168(3) Uani 1 1 d .
H7 H 0.4432 0.8465 0.0477 0.020 Uiso 1 1 calc R
C8 C 0.50674(9) 0.99132(14) 0.18747(15) 0.0193(3) Uani 1 1 d .
H8 H 0.5532 1.0344 0.1521 0.023 Uiso 1 1 calc R
C9 C 0.48648(9) 1.02086(14) 0.30797(14) 0.0186(3) Uani 1 1 d .
H9 H 0.5170 1.0871 0.3670 0.022 Uiso 1 1 calc R
C10 C 0.41238(9) 0.93359(13) 0.32466(13) 0.0153(2) Uani 1 1 d .
H10 H 0.3849 0.9316 0.3967 0.018 Uiso 1 1 calc R
C11 C 0.31471(8) 0.74394(12) 0.19423(12) 0.0130(2) Uani 1 1 d .
C12 C 0.26216(9) 0.69834(13) 0.28134(13) 0.0164(3) Uani 1 1 d .
H12 H 0.2640 0.7315 0.3647 0.020 Uiso 1 1 calc R
C13 C 0.20778(9) 0.59511(14) 0.21825(13) 0.0182(3) Uani 1 1 d .
H13 H 0.1633 0.5429 0.2498 0.022 Uiso 1 1 calc R
C14 C 0.18318(9) 0.49784(13) -0.00321(14) 0.0180(3) Uani 1 1 d .
H14A H 0.1580 0.4161 0.0303 0.022 Uiso 1 1 calc R
H14B H 0.2303 0.4684 -0.0509 0.022 Uiso 1 1 calc R
C15 C 0.10332(9) 0.56968(12) -0.09408(13) 0.0152(2) Uani 1 1 d .
C16 C 0.01074(10) 0.58052(15) -0.29647(15) 0.0220(3) Uani 1 1 d .
H16 H -0.0051 0.5469 -0.3814 0.026 Uiso 1 1 calc R
C17 C -0.04062(10) 0.68743(14) -0.26661(14) 0.0214(3) Uani 1 1 d .
H17 H -0.0900 0.7268 -0.3292 0.026 Uiso 1 1 calc R
C18 C -0.01813(9) 0.73586(14) -0.14269(15) 0.0220(3) Uani 1 1 d .
H18 H -0.0526 0.8087 -0.1183 0.026 Uiso 1 1 calc R
C19 C 0.05520(9) 0.67684(14) -0.05477(14) 0.0201(3) Uani 1 1 d .
H19 H 0.0723 0.7089 0.0307 0.024 Uiso 1 1 calc R
N1 N 0.22925(8) 0.58160(11) 0.10296(11) 0.0151(2) Uani 1 1 d .
N2 N 0.29412(7) 0.67319(11) 0.08515(11) 0.0139(2) Uani 1 1 d .
N3 N 0.08180(8) 0.52088(12) -0.21300(12) 0.0195(2) Uani 1 1 d .
Fe1 Fe 0.369480(12) 1.049487(17) 0.162786(18) 0.01226(6) Uani 1 1 d .

loop_
_atom_site_aniso_label
_atom_site_aniso_U_11
_atom_site_aniso_U_22
_atom_site_aniso_U_33
_atom_site_aniso_U_23
_atom_site_aniso_U_13
_atom_site_aniso_U_12
C1 0.0133(6) 0.0186(6) 0.0308(8) 0.0053(6) -0.0043(5) -0.0002(5)
C2 0.0271(7) 0.0208(7) 0.0152(7) 0.0013(5) -0.0010(5) 0.0069(5)
C3 0.0195(6) 0.0172(6) 0.0262(8) 0.0087(6) 0.0067(5) 0.0027(5)
C4 0.0202(6) 0.0147(6) 0.0228(8) -0.0014(5) -0.0009(5) 0.0039(5)
C5 0.0166(6) 0.0263(7) 0.0212(7) 0.0077(6) 0.0070(5) 0.0089(5)
C6 0.0124(5) 0.0134(5) 0.0155(6) 0.0022(5) 0.0021(5) 0.0022(4)
C7 0.0156(5) 0.0164(6) 0.0194(7) 0.0017(5) 0.0059(5) 0.0031(5)
C8 0.0109(5) 0.0191(6) 0.0276(8) 0.0057(6) 0.0037(5) 0.0014(5)
C9 0.0132(5) 0.0173(6) 0.0220(7) 0.0029(5) -0.0028(5) -0.0002(5)
C10 0.0147(5) 0.0159(6) 0.0136(6) 0.0018(5) -0.0004(5) 0.0008(4)
C11 0.0125(5) 0.0131(5) 0.0128(6) 0.0019(5) 0.0017(4) 0.0028(4)
C12 0.0182(6) 0.0186(6) 0.0127(6) 0.0005(5) 0.0041(5) -0.0014(5)
C13 0.0187(6) 0.0199(6) 0.0164(7) 0.0026(5) 0.0047(5) -0.0027(5)
C14 0.0186(6) 0.0147(6) 0.0184(7) -0.0033(5) -0.0008(5) 0.0016(5)
C15 0.0135(5) 0.0140(6) 0.0174(7) 0.0002(5) 0.0022(5) -0.0019(4)
C16 0.0225(6) 0.0243(7) 0.0171(7) -0.0014(6) -0.0001(5) -0.0003(5)
C17 0.0183(6) 0.0217(7) 0.0222(7) 0.0044(6) 0.0001(5) 0.0010(5)
C18 0.0185(6) 0.0199(6) 0.0274(8) -0.0006(6) 0.0044(6) 0.0047(5)
C19 0.0211(6) 0.0205(6) 0.0181(7) -0.0032(5) 0.0029(5) 0.0028(5)
N1 0.0155(5) 0.0142(5) 0.0144(6) 0.0001(4) 0.0011(4) -0.0011(4)
N2 0.0135(5) 0.0141(5) 0.0136(5) 0.0011(4) 0.0019(4) 0.0004(4)
N3 0.0192(5) 0.0198(5) 0.0186(6) -0.0022(5) 0.0021(5) 0.0008(4)
Fe1 0.01048(9) 0.01232(9) 0.01336(10) 0.00133(7) 0.00146(7) 0.00022(6)

loop_
_atom_type_symbol
_atom_type_description
_atom_type_scat_dispersion_real
_atom_type_scat_dispersion_imag
_atom_type_scat_source
C C 0.0033 0.0016 'International Tables Vol C Tables 4.2.6.8 and 6.1.1.4'
H H 0.0000 0.0000 'International Tables Vol C Tables 4.2.6.8 and 6.1.1.4'
N N 0.0061 0.0033 'International Tables Vol C Tables 4.2.6.8 and 6.1.1.4'
Fe Fe 0.3463 0.8444 'International Tables Vol C Tables 4.2.6.8 and 6.1.1.4'

loop_
_geom_angle_atom_site_label_1
_geom_angle_atom_site_label_2
_geom_angle_atom_site_label_3
_geom_angle
C5 C1 C2 108.03(12)
C5 C1 Fe1 69.81(8)
C2 C1 Fe1 69.92(8)
C5 C1 H1 126.0
C2 C1 H1 126.0
Fe1 C1 H1 125.9
C3 C2 C1 107.82(13)
C3 C2 Fe1 69.94(8)
C1 C2 Fe1 69.20(8)
C3 C2 H2 126.1
C1 C2 H2 126.1
Fe1 C2 H2 126.3
C2 C3 C4 108.02(12)
C2 C3 Fe1 69.52(8)
C4 C3 Fe1 69.61(8)
C2 C3 H3 126.0
C4 C3 H3 126.0
Fe1 C3 H3 126.5
C5 C4 C3 108.10(12)
C5 C4 Fe1 69.39(8)
C3 C4 Fe1 69.84(8)
C5 C4 H4 125.9
C3 C4 H4 125.9
Fe1 C4 H4 126.4
C1 C5 C4 108.02(12)
C1 C5 Fe1 69.49(8)
C4 C5 Fe1 69.99(7)
C1 C5 H5 126.0
C4 C5 H5 126.0
Fe1 C5 H5 126.1
C7 C6 C10 107.68(11)
C7 C6 C11 126.81(12)
C10 C6 C11 125.50(12)
C7 C6 Fe1 68.91(7)
C10 C6 Fe1 69.71(7)
C11 C6 Fe1 127.75(9)
C8 C7 C6 107.95(12)
C8 C7 Fe1 69.42(7)
C6 C7 Fe1 70.24(7)
C8 C7 H7 126.0
C6 C7 H7 126.0
Fe1 C7 H7 125.9
C9 C8 C7 108.20(12)
C9 C8 Fe1 70.10(7)
C7 C8 Fe1 69.56(7)
C9 C8 H8 125.9
C7 C8 H8 125.9
Fe1 C8 H8 126.0
C8 C9 C10 108.05(12)
C8 C9 Fe1 69.17(7)
C10 C9 Fe1 70.04(7)
C8 C9 H9 126.0
C10 C9 H9 126.0
Fe1 C9 H9 126.4
C9 C10 C6 108.13(12)
C9 C10 Fe1 69.36(8)
C6 C10 Fe1 69.57(7)
C9 C10 H10 125.9
C6 C10 H10 125.9
Fe1 C10 H10 126.7
N2 C11 C12 111.46(11)
N2 C11 C6 120.74(11)
C12 C11 C6 127.75(12)
C13 C12 C11 104.44(12)
C13 C12 H12 127.8
C11 C12 H12 127.8
N1 C13 C12 107.36(11)
N1 C13 H13 126.3
C12 C13 H13 126.3
N1 C14 C15 112.86(11)
N1 C14 H14A 109.0
C15 C14 H14A 109.0
N1 C14 H14B 109.0
C15 C14 H14B 109.0
H14A C14 H14B 107.8
N3 C15 C19 122.90(12)
N3 C15 C14 115.15(11)
C19 C15 C14 121.94(13)
N3 C16 C17 124.06(14)
N3 C16 H16 118.0
C17 C16 H16 118.0
C16 C17 C18 118.04(13)
C16 C17 H17 121.0
C18 C17 H17 121.0
C17 C18 C19 119.16(13)
C17 C18 H18 120.4
C19 C18 H18 120.4
C18 C19 C15 118.64(13)
C18 C19 H19 120.7
C15 C19 H19 120.7
C13 N1 N2 112.18(11)
C13 N1 C14 128.13(11)
N2 N1 C14 119.07(11)
C11 N2 N1 104.53(10)
C15 N3 C16 117.21(12)
C1 Fe1 C8 157.36(7)
C1 Fe1 C5 40.70(6)
C8 Fe1 C5 160.28(6)
C1 Fe1 C7 121.56(6)
C8 Fe1 C7 41.02(5)
C5 Fe1 C7 157.52(6)
C1 Fe1 C2 40.88(6)
C8 Fe1 C2 121.35(6)
C5 Fe1 C2 68.53(6)
C7 Fe1 C2 107.02(6)
C1 Fe1 C4 68.38(6)
C8 Fe1 C4 123.59(6)
C5 Fe1 C4 40.61(6)
C7 Fe1 C4 160.15(6)
C2 Fe1 C4 68.29(6)
C1 Fe1 C3 68.45(6)
C8 Fe1 C3 107.11(6)
C5 Fe1 C3 68.36(6)
C7 Fe1 C3 123.48(6)
C2 Fe1 C3 40.54(6)
C4 Fe1 C3 40.55(6)
C1 Fe1 C9 160.60(6)
C8 Fe1 C9 40.73(6)
C5 Fe1 C9 123.99(6)
C7 Fe1 C9 68.77(6)
C2 Fe1 C9 157.07(6)
C4 Fe1 C9 107.60(6)
C3 Fe1 C9 121.68(6)
C1 Fe1 C6 107.54(5)
C8 Fe1 C6 68.74(5)
C5 Fe1 C6 122.04(5)
C7 Fe1 C6 40.85(5)
C2 Fe1 C6 123.89(6)
C4 Fe1 C6 157.73(6)
C3 Fe1 C6 160.29(6)
C9 Fe1 C6 68.56(5)
C1 Fe1 C10 124.19(6)
C8 Fe1 C10 68.47(5)
C5 Fe1 C10 107.92(6)
C7 Fe1 C10 68.62(5)
C2 Fe1 C10 160.78(6)
C4 Fe1 C10 122.15(6)
C3 Fe1 C10 157.45(6)
C9 Fe1 C10 40.60(5)
C6 Fe1 C10 40.71(5)

loop_
_geom_bond_atom_site_label_1
_geom_bond_atom_site_label_2
_geom_bond_distance
C1 C5 1.417(2)
C1 C2 1.425(2)
C1 Fe1 2.0356(13)
C1 H1 0.9500
C2 C3 1.419(2)
C2 Fe1 2.0451(14)
C2 H2 0.9500
C3 C4 1.420(2)
C3 Fe1 2.0507(14)
C3 H3 0.9500
C4 C5 1.4186(19)
C4 Fe1 2.0477(13)
C4 H4 0.9500
C5 Fe1 2.0398(13)
C5 H5 0.9500
C6 C7 1.4305(18)
C6 C10 1.4325(18)
C6 C11 1.4602(17)
C6 Fe1 2.0582(13)
C7 C8 1.4291(19)
C7 Fe1 2.0405(13)
C7 H7 0.9500
C8 C9 1.423(2)
C8 Fe1 2.0387(13)
C8 H8 0.9500
C9 C10 1.4261(18)
C9 Fe1 2.0510(13)
C9 H9 0.9500
C10 Fe1 2.0600(13)
C10 H10 0.9500
C11 N2 1.3405(17)
C11 C12 1.4123(18)
C12 C13 1.3745(19)
C12 H12 0.9500
C13 N1 1.3526(18)
C13 H13 0.9500
C14 N1 1.4467(17)
C14 C15 1.5151(18)
C14 H14A 0.9900
C14 H14B 0.9900
C15 N3 1.3359(19)
C15 C19 1.3904(18)
C16 N3 1.3423(18)
C16 C17 1.377(2)
C16 H16 0.9500
C17 C18 1.383(2)
C17 H17 0.9500
C18 C19 1.3841(19)
C18 H18 0.9500
C19 H19 0.9500
N1 N2 1.3551(15)

loop_
_geom_torsion_atom_site_label_1
_geom_torsion_atom_site_label_2
_geom_torsion_atom_site_label_3
_geom_torsion_atom_site_label_4
_geom_torsion
C5 C1 C2 C3 0.13(15)
Fe1 C1 C2 C3 -59.51(9)
C5 C1 C2 Fe1 59.63(9)
C1 C2 C3 C4 -0.12(15)
Fe1 C2 C3 C4 -59.16(9)
C1 C2 C3 Fe1 59.04(9)
C2 C3 C4 C5 0.06(15)
Fe1 C3 C4 C5 -59.04(9)
C2 C3 C4 Fe1 59.10(9)
C2 C1 C5 C4 -0.09(15)
Fe1 C1 C5 C4 59.61(9)
C2 C1 C5 Fe1 -59.70(9)
C3 C4 C5 C1 0.02(15)
Fe1 C4 C5 C1 -59.30(9)
C3 C4 C5 Fe1 59.32(9)
C10 C6 C7 C8 0.27(14)
C11 C6 C7 C8 -178.52(12)
Fe1 C6 C7 C8 59.41(9)
C10 C6 C7 Fe1 -59.14(9)
C11 C6 C7 Fe1 122.07(12)
C6 C7 C8 C9 -0.25(15)
Fe1 C7 C8 C9 59.67(9)
C6 C7 C8 Fe1 -59.92(9)
C7 C8 C9 C10 0.13(15)
Fe1 C8 C9 C10 59.46(9)
C7 C8 C9 Fe1 -59.33(9)
C8 C9 C10 C6 0.04(14)
Fe1 C9 C10 C6 58.96(9)
C8 C9 C10 Fe1 -58.92(9)
C7 C6 C10 C9 -0.19(14)
C11 C6 C10 C9 178.62(11)
Fe1 C6 C10 C9 -58.83(9)
C7 C6 C10 Fe1 58.64(9)
C11 C6 C10 Fe1 -122.56(12)
C7 C6 C11 N2 -3.29(19)
C10 C6 C11 N2 178.12(11)
Fe1 C6 C11 N2 87.34(14)
C7 C6 C11 C12 173.88(13)
C10 C6 C11 C12 -4.7(2)
Fe1 C6 C11 C12 -95.49(15)
N2 C11 C12 C13 -0.14(15)
C6 C11 C12 C13 -177.53(12)
C11 C12 C13 N1 0.85(14)
N1 C14 C15 N3 156.22(12)
N1 C14 C15 C19 -24.99(18)
N3 C16 C17 C18 -0.5(2)
C16 C17 C18 C19 0.8(2)
C17 C18 C19 C15 -0.6(2)
N3 C15 C19 C18 -0.1(2)
C14 C15 C19 C18 -178.83(13)
C12 C13 N1 N2 -1.32(15)
C12 C13 N1 C14 -172.10(12)
C15 C14 N1 C13 90.05(16)
C15 C14 N1 N2 -80.17(14)
C12 C11 N2 N1 -0.62(13)
C6 C11 N2 N1 176.98(10)
C13 N1 N2 C11 1.20(14)
C14 N1 N2 C11 172.90(11)
C19 C15 N3 C16 0.5(2)
C14 C15 N3 C16 179.28(12)
C17 C16 N3 C15 -0.2(2)
C5 C1 Fe1 C8 -164.25(13)
C2 C1 Fe1 C8 -45.20(18)
C2 C1 Fe1 C5 119.05(12)
C5 C1 Fe1 C7 161.59(8)
C2 C1 Fe1 C7 -79.36(9)
C5 C1 Fe1 C2 -119.05(12)
C5 C1 Fe1 C4 -37.68(8)
C2 C1 Fe1 C4 81.37(9)
C5 C1 Fe1 C3 -81.44(9)
C2 C1 Fe1 C3 37.61(8)
C5 C1 Fe1 C9 43.9(2)
C2 C1 Fe1 C9 162.96(15)
C5 C1 Fe1 C6 119.05(8)
C2 C1 Fe1 C6 -121.89(8)
C5 C1 Fe1 C10 77.32(10)
C2 C1 Fe1 C10 -163.62(8)
C9 C8 Fe1 C1 -166.10(13)
C7 C8 Fe1 C1 -46.80(18)
C9 C8 Fe1 C5 45.5(2)
C7 C8 Fe1 C5 164.83(15)
C9 C8 Fe1 C7 -119.30(11)
C9 C8 Fe1 C2 160.96(8)
C7 C8 Fe1 C2 -79.74(10)
C9 C8 Fe1 C4 77.58(10)
C7 C8 Fe1 C4 -163.12(8)
C9 C8 Fe1 C3 118.99(8)
C7 C8 Fe1 C3 -121.71(9)
C7 C8 Fe1 C9 119.30(11)
C9 C8 Fe1 C6 -81.43(8)
C7 C8 Fe1 C6 37.88(8)
C9 C8 Fe1 C10 -37.55(8)
C7 C8 Fe1 C10 81.75(9)
C4 C5 Fe1 C1 -119.19(12)
C1 C5 Fe1 C8 161.97(16)
C4 C5 Fe1 C8 42.8(2)
C1 C5 Fe1 C7 -44.73(18)
C4 C5 Fe1 C7 -163.92(14)
C1 C5 Fe1 C2 37.94(8)
C4 C5 Fe1 C2 -81.26(9)
C1 C5 Fe1 C4 119.19(12)
C1 C5 Fe1 C3 81.68(9)
C4 C5 Fe1 C3 -37.52(8)
C1 C5 Fe1 C9 -163.87(8)
C4 C5 Fe1 C9 76.94(10)
C1 C5 Fe1 C6 -79.50(10)
C4 C5 Fe1 C6 161.31(8)
C1 C5 Fe1 C10 -121.99(8)
C4 C5 Fe1 C10 118.82(9)
C8 C7 Fe1 C1 160.77(9)
C6 C7 Fe1 C1 -80.24(9)
C6 C7 Fe1 C8 118.99(12)
C8 C7 Fe1 C5 -166.64(14)
C6 C7 Fe1 C5 -47.66(18)
C8 C7 Fe1 C2 118.50(9)
C6 C7 Fe1 C2 -122.52(8)
C8 C7 Fe1 C4 45.4(2)
C6 C7 Fe1 C4 164.42(15)
C8 C7 Fe1 C3 77.12(10)
C6 C7 Fe1 C3 -163.89(8)
C8 C7 Fe1 C9 -37.62(8)
C6 C7 Fe1 C9 81.36(8)
C8 C7 Fe1 C6 -118.99(12)
C8 C7 Fe1 C10 -81.34(9)
C6 C7 Fe1 C10 37.65(7)
C3 C2 Fe1 C1 119.15(12)
C3 C2 Fe1 C8 -79.50(10)
C1 C2 Fe1 C8 161.34(8)
C3 C2 Fe1 C5 81.38(9)
C1 C2 Fe1 C5 -37.77(9)
C3 C2 Fe1 C7 -121.99(8)
C1 C2 Fe1 C7 118.86(8)
C3 C2 Fe1 C4 37.55(8)
C1 C2 Fe1 C4 -81.60(9)
C1 C2 Fe1 C3 -119.15(12)
C3 C2 Fe1 C9 -46.38(18)
C1 C2 Fe1 C9 -165.53(13)
C3 C2 Fe1 C6 -163.63(8)
C1 C2 Fe1 C6 77.22(10)
C3 C2 Fe1 C10 164.27(15)
C1 C2 Fe1 C10 45.1(2)
C5 C4 Fe1 C1 37.76(9)
C3 C4 Fe1 C1 -81.69(9)
C5 C4 Fe1 C8 -164.03(9)
C3 C4 Fe1 C8 76.52(10)
C3 C4 Fe1 C5 -119.45(12)
C5 C4 Fe1 C7 161.83(15)
C3 C4 Fe1 C7 42.4(2)
C5 C4 Fe1 C2 81.90(9)
C3 C4 Fe1 C2 -37.55(8)
C5 C4 Fe1 C3 119.45(12)
C5 C4 Fe1 C9 -122.08(9)
C3 C4 Fe1 C9 118.47(8)
C5 C4 Fe1 C6 -45.80(17)
C3 C4 Fe1 C6 -165.25(12)
C5 C4 Fe1 C10 -79.94(9)
C3 C4 Fe1 C10 160.61(8)
C2 C3 Fe1 C1 -37.92(9)
C4 C3 Fe1 C1 81.50(9)
C2 C3 Fe1 C8 118.52(9)
C4 C3 Fe1 C8 -122.05(8)
C2 C3 Fe1 C5 -81.85(9)
C4 C3 Fe1 C5 37.58(8)
C2 C3 Fe1 C7 76.50(10)
C4 C3 Fe1 C7 -164.07(8)
C4 C3 Fe1 C2 119.42(11)
C2 C3 Fe1 C4 -119.42(11)
C2 C3 Fe1 C9 160.65(8)
C4 C3 Fe1 C9 -79.93(9)
C2 C3 Fe1 C6 43.94(18)
C4 C3 Fe1 C6 163.37(13)
C2 C3 Fe1 C10 -166.54(13)
C4 C3 Fe1 C10 -47.12(17)
C8 C9 Fe1 C1 163.83(15)
C10 C9 Fe1 C1 44.4(2)
C10 C9 Fe1 C8 -119.39(11)
C8 C9 Fe1 C5 -163.12(8)
C10 C9 Fe1 C5 77.49(10)
C8 C9 Fe1 C7 37.88(8)
C10 C9 Fe1 C7 -81.52(8)
C8 C9 Fe1 C2 -45.66(17)
C10 C9 Fe1 C2 -165.06(13)
C8 C9 Fe1 C4 -121.41(8)
C10 C9 Fe1 C4 119.19(8)
C8 C9 Fe1 C3 -79.23(9)
C10 C9 Fe1 C3 161.37(8)
C8 C9 Fe1 C6 81.89(8)
C10 C9 Fe1 C6 -37.51(8)
C8 C9 Fe1 C10 119.39(11)
C7 C6 Fe1 C1 118.27(9)
C10 C6 Fe1 C1 -122.42(8)
C11 C6 Fe1 C1 -2.63(14)
C7 C6 Fe1 C8 -38.03(8)
C10 C6 Fe1 C8 81.29(8)
C11 C6 Fe1 C8 -158.92(13)
C7 C6 Fe1 C5 160.53(8)
C10 C6 Fe1 C5 -80.16(9)
C11 C6 Fe1 C5 39.63(14)
C10 C6 Fe1 C7 119.31(10)
C11 C6 Fe1 C7 -120.90(15)
C7 C6 Fe1 C2 76.25(9)
C10 C6 Fe1 C2 -164.44(8)
C11 C6 Fe1 C2 -44.65(14)
C7 C6 Fe1 C4 -166.07(13)
C10 C6 Fe1 C4 -46.76(16)
C11 C6 Fe1 C4 73.03(19)
C7 C6 Fe1 C3 43.33(18)
C10 C6 Fe1 C3 162.64(14)
C11 C6 Fe1 C3 -77.57(19)
C7 C6 Fe1 C9 -81.91(8)
C10 C6 Fe1 C9 37.40(8)
C11 C6 Fe1 C9 157.19(13)
C7 C6 Fe1 C10 -119.31(10)
C11 C6 Fe1 C10 119.79(15)
C9 C10 Fe1 C1 -163.67(9)
C6 C10 Fe1 C1 76.66(9)
C9 C10 Fe1 C8 37.67(8)
C6 C10 Fe1 C8 -82.00(8)
C9 C10 Fe1 C5 -121.71(9)
C6 C10 Fe1 C5 118.62(8)
C9 C10 Fe1 C7 81.90(9)
C6 C10 Fe1 C7 -37.77(7)
C9 C10 Fe1 C2 162.23(16)
C6 C10 Fe1 C2 42.56(19)
C9 C10 Fe1 C4 -79.36(9)
C6 C10 Fe1 C4 160.97(7)
C9 C10 Fe1 C3 -45.13(17)
C6 C10 Fe1 C3 -164.80(12)
C6 C10 Fe1 C9 -119.67(11)
C9 C10 Fe1 C6 119.67(11)
